data_2224537
loop_
_publ_author_name
'Zhang, Zai-Chao'
'Li, Rong-Qing'
'Zhang, Yu'

_publ_section_title
;Diaquabis{[1-hydroxy-2-(1<i>H</i>-imidazol-3-ium-1-yl)ethane-1,1-diyl]bis(hydrogen
 phosphonato)}manganese(II)
;
_journal_coeditor_code ZL2255
_journal_issue 12
_journal_name_full 'Acta Crystallographica Section E'
_journal_page_first m1701
_journal_page_last m1702
_journal_paper_doi 10.1107/S160053680905065X
_journal_volume 65
_journal_year 2009
_chemical_formula_iupac '[Mn (C5 H9 N2 O7 P2)2 (H2 O)2]'
_chemical_formula_moiety 'C10 H22 Mn N4 O16 P4'
_chemical_formula_sum 'C10 H22 Mn N4 O16 P4'
_chemical_formula_weight 633.14
_chemical_name_systematic
;
Diaquabis{[1-hydroxy-2-(1<i>H</i>-imidazol-3-ium-1-yl)ethane-1,1-
diyl]bis(hydrogen phosphonato)}manganese(II)
;
_space_group_IT_number 2
_symmetry_cell_setting triclinic
_symmetry_space_group_name_Hall '-P 1'
_symmetry_space_group_name_H-M 'P -1'
_atom_sites_solution_hydrogens geom
_atom_sites_solution_primary direct
_atom_sites_solution_secondary difmap
_cell_angle_alpha 105.366(4)
_cell_angle_beta 110.865(4)
_cell_angle_gamma 97.461(4)
_cell_formula_units_Z 1
_cell_length_a 7.4408(17)
_cell_length_b 8.566(2)
_cell_length_c 9.680(2)
_cell_measurement_reflns_used 584
_cell_measurement_temperature 153(2)
_cell_measurement_theta_max 24.59
_cell_measurement_theta_min 2.39
_cell_volume 538.4(2)
_computing_cell_refinement 'SAINT (Bruker, 2004)'
_computing_data_collection 'APEX2 (Bruker, 2004)'
_computing_data_reduction 'SAINT (Bruker, 2004)'
_computing_molecular_graphics 'ORTEP-3 for Windows (Farrugia, 1997)'
_computing_publication_material 'SHELXL97 (Sheldrick, 2008) and PLATON (Spek, 2009)'
_computing_structure_refinement 'SHELXL97 (Sheldrick, 2008)'
_computing_structure_solution 'SHELXS97 (Sheldrick, 2008)'
_diffrn_ambient_temperature 153(2)
_diffrn_measured_fraction_theta_full 0.964
_diffrn_measured_fraction_theta_max 0.964
_diffrn_measurement_device_type 'Bruker SMART APEXII'
_diffrn_measurement_method \w
_diffrn_radiation_monochromator graphite
_diffrn_radiation_source 'fine-focus sealed tube'
_diffrn_radiation_type MoK\a
_diffrn_radiation_wavelength 0.71073
_diffrn_reflns_av_R_equivalents 0.0285
_diffrn_reflns_av_sigmaI/netI 0.0655
_diffrn_reflns_limit_h_max 4
_diffrn_reflns_limit_h_min -8
_diffrn_reflns_limit_k_max 10
_diffrn_reflns_limit_k_min -10
_diffrn_reflns_limit_l_max 11
_diffrn_reflns_limit_l_min -9
_diffrn_reflns_number 2637
_diffrn_reflns_theta_full 25.00
_diffrn_reflns_theta_max 25.00
_diffrn_reflns_theta_min 2.39
_diffrn_standards_decay_% 0
_diffrn_standards_number 0
_exptl_absorpt_coefficient_mu 1.001
_exptl_absorpt_correction_T_max 0.8250
_exptl_absorpt_correction_T_min 0.7880
_exptl_absorpt_correction_type multi-scan
_exptl_absorpt_process_details '(SADABS; Bruker, 2000)'
_exptl_crystal_colour 'light pink'
_exptl_crystal_density_diffrn 1.953
_exptl_crystal_density_method 'not measured'
_exptl_crystal_description block
_exptl_crystal_F_000 323
_exptl_crystal_size_max 0.25
_exptl_crystal_size_mid 0.20
_exptl_crystal_size_min 0.20
_refine_diff_density_max 0.492
_refine_diff_density_min -0.464
_refine_ls_extinction_method none
_refine_ls_goodness_of_fit_ref 0.994
_refine_ls_hydrogen_treatment mixed
_refine_ls_matrix_type full
_refine_ls_number_parameters 175
_refine_ls_number_reflns 1829
_refine_ls_number_restraints 0
_refine_ls_restrained_S_all 0.994
_refine_ls_R_factor_all 0.0625
_refine_ls_R_factor_gt 0.0517
_refine_ls_shift/su_max 0.000
_refine_ls_shift/su_mean 0.000
_refine_ls_structure_factor_coef Fsqd
_refine_ls_weighting_details 'calc w=1/[\s^2^(Fo^2^)+(0.0806P)^2^+0.0364P] where P=(Fo^2^+2Fc^2^)/3'
_refine_ls_weighting_scheme calc
_refine_ls_wR_factor_gt 0.1278
_refine_ls_wR_factor_ref 0.1345
_reflns_number_gt 1543
_reflns_number_total 1829
_reflns_threshold_expression I>2sigma(I)
_cod_data_source_file zl2255.cif
_cod_data_source_block I
_cod_depositor_comments
;
The following automatic conversions were performed:
'_exptl_absorpt_correction_type' value 'Multi-scan' changed to
'multi-scan' according to
'/home/saulius/struct/CIF-dictionaries/cif_core.dic' dictionary named
'cif_core.dic' version 2.4.1 from 2010-06-29.

Automatic conversion script
Id: cif_fix_enum 1527 2010-12-29 10:47:43Z saulius 

The following automatic conversions were performed:

'_exptl_absorpt_correction_type' value 'Multi-scan' changed to
'multi-scan' according to
/home/saulius/struct/CIF-dictionaries/cif_core.dic dictionary named
'cif_core.dic' version 2.4.1 from 2010-06-29.

Automatic conversion script
Id: cif_fix_values 1715 2011-07-08 13:25:40Z adriana 
;
_cod_database_code 2224537
_cod_database_fobs_code 2224537

loop_
_symmetry_equiv_pos_as_xyz
'x, y, z'
'-x, -y, -z'

loop_
_atom_site_type_symbol
_atom_site_label
_atom_site_fract_x
_atom_site_fract_y
_atom_site_fract_z
_atom_site_U_iso_or_equiv
_atom_site_adp_type
_atom_site_calc_flag
_atom_site_refinement_flags
_atom_site_occupancy
_atom_site_disorder_assembly
_atom_site_disorder_group
C C1 0.7059(7) 0.0407(6) 0.4433(6) 0.0313(11) Uani d . 1 . .
H H1 0.5957 -0.0541 0.3933 0.038 Uiso calc R 1 . .
C C2 0.9765(8) 0.2242(6) 0.6170(6) 0.0411(13) Uani d . 1 . .
H H2 1.0898 0.2812 0.7125 0.049 Uiso calc R 1 . .
C C3 0.9192(7) 0.2695(6) 0.4880(5) 0.0330(12) Uani d . 1 . .
H H3 0.9850 0.3632 0.4743 0.040 Uiso calc R 1 . .
C C4 0.6265(7) 0.1604(6) 0.2269(5) 0.0263(10) Uani d . 1 . .
H H4A 0.5289 0.0511 0.1646 0.032 Uiso calc R 1 . .
H H4B 0.7133 0.1768 0.1719 0.032 Uiso calc R 1 . .
C C5 0.5147(6) 0.2977(5) 0.2313(5) 0.0186(9) Uani d . 1 . .
Mn Mn1 0.0000 0.0000 0.0000 0.0188(3) Uani d S 1 . .
N N1 0.7483(5) 0.1543(4) 0.3809(4) 0.0231(8) Uani d . 1 . .
N N2 0.8436(7) 0.0832(5) 0.5856(5) 0.0393(11) Uani d . 1 . .
H H2A 0.8485 0.0279 0.6511 0.047 Uiso calc R 1 . .
O O1 0.2208(4) 0.1161(3) -0.0561(3) 0.0218(7) Uani d . 1 . .
O O2 0.5292(4) 0.2914(3) -0.0465(3) 0.0212(7) Uani d . 1 . .
O O3 0.2772(4) 0.4247(4) 0.0239(4) 0.0236(7) Uani d . 1 . .
H H3A 0.355(7) 0.511(6) 0.031(5) 0.028 Uiso d . 1 . .
O O4 0.1983(4) 0.1153(4) 0.2449(3) 0.0256(7) Uani d . 1 . .
O O5 0.4729(4) 0.3069(4) 0.5030(3) 0.0258(7) Uani d . 1 . .
O O6 0.2356(5) 0.4203(4) 0.3166(3) 0.0258(7) Uani d . 1 . .
H H6A 0.316(7) 0.515(6) 0.369(6) 0.031 Uiso d . 1 . .
O O7 0.6604(5) 0.4552(4) 0.3074(4) 0.0274(8) Uani d . 1 . .
H H7A 0.616(7) 0.534(6) 0.347(6) 0.033 Uiso d . 1 . .
O O8 -0.1140(6) 0.2247(5) -0.0097(5) 0.0421(10) Uani d . 1 . .
H H8A -0.232(9) 0.226(7) -0.018(7) 0.051 Uiso d . 1 . .
H H8B -0.021(9) 0.314(7) 0.028(7) 0.051 Uiso d . 1 . .
P P1 0.37848(16) 0.27554(13) 0.02248(13) 0.0187(3) Uani d . 1 . .
P P2 0.34950(16) 0.27977(13) 0.33400(12) 0.0203(3) Uani d . 1 . .

loop_
_atom_site_aniso_label
_atom_site_aniso_U_11
_atom_site_aniso_U_22
_atom_site_aniso_U_33
_atom_site_aniso_U_12
_atom_site_aniso_U_13
_atom_site_aniso_U_23
C1 0.032(3) 0.032(3) 0.038(3) 0.011(2) 0.017(2) 0.020(2)
C2 0.041(3) 0.036(3) 0.030(3) 0.008(3) -0.003(2) 0.011(2)
C3 0.031(3) 0.029(3) 0.030(3) 0.001(2) 0.004(2) 0.011(2)
C4 0.027(3) 0.030(3) 0.020(2) 0.013(2) 0.008(2) 0.006(2)
C5 0.015(2) 0.020(2) 0.016(2) 0.0023(18) 0.0028(18) 0.0052(17)
Mn1 0.0177(5) 0.0178(5) 0.0178(5) 0.0005(4) 0.0058(4) 0.0047(4)
N1 0.021(2) 0.025(2) 0.022(2) 0.0057(16) 0.0065(17) 0.0092(16)
N2 0.052(3) 0.045(3) 0.031(2) 0.016(2) 0.017(2) 0.026(2)
O1 0.0219(17) 0.0240(17) 0.0183(16) 0.0013(13) 0.0098(13) 0.0051(13)
O2 0.0197(16) 0.0242(16) 0.0232(16) 0.0056(13) 0.0111(13) 0.0099(13)
O3 0.0211(17) 0.0222(17) 0.0342(18) 0.0055(13) 0.0143(15) 0.0155(14)
O4 0.0316(18) 0.0241(17) 0.0153(16) -0.0009(14) 0.0062(14) 0.0061(13)
O5 0.0251(17) 0.0299(18) 0.0168(16) 0.0001(14) 0.0063(14) 0.0057(13)
O6 0.0223(18) 0.0273(18) 0.0225(17) 0.0041(14) 0.0080(14) 0.0027(14)
O7 0.0222(17) 0.0244(18) 0.0294(18) 0.0004(14) 0.0095(15) 0.0035(14)
O8 0.023(2) 0.026(2) 0.077(3) 0.0073(16) 0.021(2) 0.0163(19)
P1 0.0175(6) 0.0197(6) 0.0188(6) 0.0028(5) 0.0078(5) 0.0065(5)
P2 0.0211(6) 0.0205(6) 0.0162(6) 0.0009(5) 0.0073(5) 0.0038(5)

loop_
_atom_type_symbol
_atom_type_description
_atom_type_scat_dispersion_real
_atom_type_scat_dispersion_imag
_atom_type_scat_source
C C 0.0033 0.0016 'International Tables Vol C Tables 4.2.6.8 and 6.1.1.4'
Mn Mn 0.3368 0.7283 'International Tables Vol C Tables 4.2.6.8 and 6.1.1.4'
N N 0.0061 0.0033 'International Tables Vol C Tables 4.2.6.8 and 6.1.1.4'
O O 0.0106 0.0060 'International Tables Vol C Tables 4.2.6.8 and 6.1.1.4'
P P 0.1023 0.0942 'International Tables Vol C Tables 4.2.6.8 and 6.1.1.4'
H H 0.0000 0.0000 'International Tables Vol C Tables 4.2.6.8 and 6.1.1.4'

loop_
_geom_angle_atom_site_label_1
_geom_angle_atom_site_label_2
_geom_angle_atom_site_label_3
_geom_angle_site_symmetry_1
_geom_angle_site_symmetry_3
_geom_angle
_geom_angle_publ_flag
N2 C1 N1 . . 107.7(4) ?
N2 C1 H1 . . 126.2 ?
N1 C1 H1 . . 126.2 ?
N2 C2 C3 . . 107.3(4) ?
N2 C2 H2 . . 126.3 ?
C3 C2 H2 . . 126.3 ?
C2 C3 N1 . . 106.5(4) ?
C2 C3 H3 . . 126.8 ?
N1 C3 H3 . . 126.8 ?
N1 C4 C5 . . 114.6(3) ?
N1 C4 H4A . . 108.6 ?
C5 C4 H4A . . 108.6 ?
N1 C4 H4B . . 108.6 ?
C5 C4 H4B . . 108.6 ?
H4A C4 H4B . . 107.6 ?
O7 C5 C4 . . 107.3(3) ?
O7 C5 P2 . . 111.1(3) ?
C4 C5 P2 . . 112.1(3) ?
O7 C5 P1 . . 108.2(3) ?
C4 C5 P1 . . 104.7(3) ?
P2 C5 P1 . . 113.0(2) ?
O1 Mn1 O1 . 2 180.00(17) ?
O1 Mn1 O4 . . 88.32(11) ?
O1 Mn1 O4 2 . 91.68(11) ?
O1 Mn1 O4 . 2 91.68(11) ?
O1 Mn1 O4 2 2 88.32(11) ?
O4 Mn1 O4 . 2 180.00(17) ?
O1 Mn1 O8 . 2 95.67(13) ?
O1 Mn1 O8 2 2 84.33(13) ?
O4 Mn1 O8 . 2 86.99(13) ?
O4 Mn1 O8 2 2 93.01(13) ?
O1 Mn1 O8 . . 84.33(13) ?
O1 Mn1 O8 2 . 95.67(13) ?
O4 Mn1 O8 . . 93.01(13) ?
O4 Mn1 O8 2 . 86.99(13) ?
O8 Mn1 O8 2 . 180.0 ?
C1 N1 C3 . . 108.7(4) ?
C1 N1 C4 . . 125.9(4) ?
C3 N1 C4 . . 125.4(4) ?
C1 N2 C2 . . 109.9(4) ?
C1 N2 H2A . . 125.1 ?
C2 N2 H2A . . 125.1 ?
P1 O1 Mn1 . . 134.48(17) ?
P1 O3 H3A . . 111(3) ?
P2 O4 Mn1 . . 132.06(17) ?
P2 O6 H6A . . 110(3) ?
C5 O7 H7A . . 113(3) ?
Mn1 O8 H8A . . 121(4) ?
Mn1 O8 H8B . . 113(4) ?
H8A O8 H8B . . 123(5) ?
O1 P1 O2 . . 115.48(17) ?
O1 P1 O3 . . 108.67(17) ?
O2 P1 O3 . . 110.18(16) ?
O1 P1 C5 . . 108.75(17) ?
O2 P1 C5 . . 107.50(18) ?
O3 P1 C5 . . 105.82(18) ?
O5 P2 O4 . . 115.53(17) ?
O5 P2 O6 . . 111.28(17) ?
O4 P2 O6 . . 107.09(18) ?
O5 P2 C5 . . 109.22(18) ?
O4 P2 C5 . . 107.87(18) ?
O6 P2 C5 . . 105.31(18) ?

loop_
_geom_bond_atom_site_label_1
_geom_bond_atom_site_label_2
_geom_bond_site_symmetry_2
_geom_bond_distance
_geom_bond_publ_flag
C1 N2 . 1.309(6) ?
C1 N1 . 1.334(6) ?
C1 H1 . 0.9500 ?
C2 N2 . 1.345(6) ?
C2 C3 . 1.347(6) ?
C2 H2 . 0.9500 ?
C3 N1 . 1.363(6) ?
C3 H3 . 0.9500 ?
C4 N1 . 1.462(5) ?
C4 C5 . 1.526(6) ?
C4 H4A . 0.9900 ?
C4 H4B . 0.9900 ?
C5 O7 . 1.437(5) ?
C5 P2 . 1.850(4) ?
C5 P1 . 1.854(4) ?
Mn1 O1 . 2.116(3) ?
Mn1 O1 2 2.116(3) ?
Mn1 O4 . 2.159(3) ?
Mn1 O4 2 2.159(3) ?
Mn1 O8 2 2.213(4) ?
Mn1 O8 . 2.213(4) ?
N2 H2A . 0.8800 ?
O1 P1 . 1.489(3) ?
O2 P1 . 1.505(3) ?
O3 P1 . 1.565(3) ?
O3 H3A . 0.85(5) ?
O4 P2 . 1.499(3) ?
O5 P2 . 1.499(3) ?
O6 P2 . 1.571(3) ?
O6 H6A . 0.84(5) ?
O7 H7A . 0.85(5) ?
O8 H8A . 0.86(6) ?
O8 H8B . 0.85(6) ?

loop_
_geom_hbond_atom_site_label_D
_geom_hbond_atom_site_label_H
_geom_hbond_atom_site_label_A
_geom_hbond_site_symmetry_A
_geom_hbond_distance_DH
_geom_hbond_distance_HA
_geom_hbond_distance_DA
_geom_hbond_angle_DHA
N2 H2A O4 2_656 0.88 1.85 2.718(5) 167
O7 H7A O5 2_666 0.85(5) 2.07(5) 2.889(4) 162(5)
O6 H6A O5 2_666 0.84(5) 1.82(5) 2.653(4) 167(5)
O3 H3A O2 2_665 0.85(5) 1.74(5) 2.573(4) 167(5)
O8 H8A O2 1_455 0.86(6) 1.88(6) 2.707(5) 162(5)
O8 H8B O3 . 0.85(6) 2.32(6) 3.042(5) 143(5)
O8 H8B O6 . 0.85(6) 2.59(6) 3.124(5) 122(5)
